data_7042048
loop_
_publ_author_name
'Kitos, Alexandros A.'
'Papatriantafyllopoulou, Constantina'
'Tasiopoulos, Anastasios J.'
'Perlepes, Spyros P.'
'Escuer, Albert'
'Nastopoulos, Vassilios'

_publ_section_title
;
 Binding of ligands containing carbonyl and phenol groups to iron(iii):
 new Fe6, Fe10 and Fe12 coordination clusters.
;
_journal_issue 10
_journal_name_full 'Dalton transactions (Cambridge, England : 2003)'
_journal_page_first 3240
_journal_page_last 3251
_journal_paper_doi 10.1039/c6dt04830g
_journal_volume 46
_journal_year 2017
_chemical_formula_moiety 'C68 H70 Fe6 O24'
_chemical_formula_sum 'C68 H70 Fe6 O24'
_chemical_formula_weight 1606.34
_space_group_crystal_system triclinic
_space_group_IT_number 2
_space_group_name_Hall '-P 1'
_space_group_name_H-M_alt 'P -1'
_symmetry_space_group_name_Hall '-P 1'
_symmetry_space_group_name_H-M 'P -1'
_atom_sites_solution_hydrogens geom
_atom_sites_solution_primary direct
_atom_sites_solution_secondary difmap
_audit_creation_method SHELXL-2014/7
_audit_update_record
;
2016-12-07 deposited with the CCDC.
2017-02-13 downloaded from the CCDC.
;
_cell_angle_alpha 75.758(5)
_cell_angle_beta 71.129(5)
_cell_angle_gamma 69.329(6)
_cell_formula_units_Z 1
_cell_length_a 11.4235(6)
_cell_length_b 13.8876(9)
_cell_length_c 14.4700(7)
_cell_measurement_reflns_used 5419
_cell_measurement_temperature 100(2)
_cell_measurement_theta_max 27.9120
_cell_measurement_theta_min 4.1700
_cell_volume 2009.7(2)
_computing_cell_refinement 'CrysAlisPro (Agilent Technologies, 2011)'
_computing_data_collection 'CrysAlisPro (Agilent Technologies, 2011)'
_computing_data_reduction 'CrysAlisPro (Agilent Technologies, 2011)'
_computing_molecular_graphics
;ORTEP-3 for Windows (Farrugia, 1997); PLATON (Spek, 1990);
MERCURY (Bruno et al. 2002); DIAMOND (Brandenburg, 2014); 
X-SEED (Barbour, 2001)
;
_computing_publication_material 'WINGX (Farrugia, 1999)'
_computing_structure_refinement 'SHELXL-2014/7 (Sheldrick, 2014)'
_computing_structure_solution 'SIR92 (Altomare et al., 1994)'
_diffrn_ambient_temperature 100(2)
_diffrn_detector_area_resol_mean 10.4223
_diffrn_measured_fraction_theta_full 0.997
_diffrn_measured_fraction_theta_max 0.997
_diffrn_measurement_device_type 'Oxford Diffraction SuperNova with Atlas detector'
_diffrn_measurement_method '\w scans'
_diffrn_radiation_source 'SuperNova (Mo) X-ray Source'
_diffrn_radiation_type MoK\a
_diffrn_radiation_wavelength 0.71073
_diffrn_reflns_av_R_equivalents 0.0676
_diffrn_reflns_av_unetI/netI 0.0846
_diffrn_reflns_Laue_measured_fraction_full 0.997
_diffrn_reflns_Laue_measured_fraction_max 0.997
_diffrn_reflns_limit_h_max 14
_diffrn_reflns_limit_h_min -14
_diffrn_reflns_limit_k_max 14
_diffrn_reflns_limit_k_min -17
_diffrn_reflns_limit_l_max 17
_diffrn_reflns_limit_l_min -17
_diffrn_reflns_number 20526
_diffrn_reflns_point_group_measured_fraction_full 0.997
_diffrn_reflns_point_group_measured_fraction_max 0.997
_diffrn_reflns_theta_full 25.242
_diffrn_reflns_theta_max 26.000
_diffrn_reflns_theta_min 3.084
_exptl_absorpt_coefficient_mu 1.122
_exptl_absorpt_correction_T_max 1.00000
_exptl_absorpt_correction_T_min 0.32633
_exptl_absorpt_correction_type multi-scan
_exptl_absorpt_process_details
;
CrysAlisPro, Agilent Technologies,
Version 1.171.36.28 (release 01-02-2013 CrysAlis171 .NET)
(compiled Feb  1 2013,16:14:44)
Empirical absorption correction using spherical harmonics,
implemented in SCALE3 ABSPACK scaling algorithm.
;
_exptl_crystal_colour red
_exptl_crystal_density_diffrn 1.327
_exptl_crystal_density_method 'not measured'
_exptl_crystal_description prism
_exptl_crystal_F_000 826
_exptl_crystal_size_max 0.160
_exptl_crystal_size_mid 0.100
_exptl_crystal_size_min 0.050
_refine_diff_density_max 0.564
_refine_diff_density_min -0.831
_refine_diff_density_rms 0.108
_refine_ls_extinction_method none
_refine_ls_goodness_of_fit_ref 1.026
_refine_ls_hydrogen_treatment constr
_refine_ls_matrix_type full
_refine_ls_number_parameters 502
_refine_ls_number_reflns 7862
_refine_ls_number_restraints 431
_refine_ls_restrained_S_all 1.073
_refine_ls_R_factor_all 0.0866
_refine_ls_R_factor_gt 0.0602
_refine_ls_shift/su_max 0.000
_refine_ls_shift/su_mean 0.000
_refine_ls_structure_factor_coef Fsqd
_refine_ls_weighting_details 'w=1/[\s^2^(Fo^2^)+(0.0753P)^2^+3.1859P] where P=(Fo^2^+2Fc^2^)/3'
_refine_ls_weighting_scheme calc
_refine_ls_wR_factor_gt 0.1501
_refine_ls_wR_factor_ref 0.1701
_reflns_Friedel_coverage 0.000
_reflns_number_gt 5682
_reflns_number_total 7862
_reflns_threshold_expression 'I > 2\s(I)'
_cod_data_source_file c6dt04830g2.cif
_cod_data_source_block 5
_cod_depositor_comments 'Adding full bibliography for 7042046--7042050.cif.'
_cod_database_code 7042048
_shelx_shelxl_version_number 2014/7
_shelx_space_group_comment
;
The symmetry employed for this shelxl refinement is uniquely defined
by the following loop, which should always be used as a source of
symmetry information in preference to the above space-group names.
They are only intended as comments.
;
_shelx_estimated_absorpt_t_min 0.841
_shelx_estimated_absorpt_t_max 0.946

loop_
_space_group_symop_operation_xyz
'x, y, z'
'-x, -y, -z'

loop_
_atom_site_label
_atom_site_type_symbol
_atom_site_fract_x
_atom_site_fract_y
_atom_site_fract_z
_atom_site_U_iso_or_equiv
_atom_site_adp_type
_atom_site_occupancy
_atom_site_site_symmetry_order
_atom_site_calc_flag
_atom_site_refinement_flags_posn
_atom_site_refinement_flags_adp
_atom_site_refinement_flags_occupancy
_atom_site_disorder_assembly
_atom_site_disorder_group
Fe1 Fe 0.01771(6) 0.33250(5) 0.41705(5) 0.02387(18) Uani 1 1 d . . . . .
Fe2 Fe 0.09542(6) 0.26824(5) 0.60239(5) 0.03045(19) Uani 1 1 d . . . . .
Fe3 Fe 0.14619(5) 0.47358(5) 0.48866(4) 0.01918(17) Uani 1 1 d . . . . .
C1A C 0.1855(5) 0.2717(4) 0.2309(4) 0.0369(12) Uani 1 1 d . U . . .
C2A C 0.2807(4) 0.3208(4) 0.2221(4) 0.0364(12) Uani 1 1 d . U . . .
C3A C 0.4070(5) 0.2831(5) 0.1598(4) 0.0521(15) Uani 1 1 d . U . . .
H3A H 0.4710 0.3124 0.1546 0.063 Uiso 1 1 calc R U . . .
C4A C 0.4359(6) 0.2030(5) 0.1067(4) 0.0608(17) Uani 1 1 d . U . . .
H4A H 0.5194 0.1782 0.0675 0.073 Uiso 1 1 calc R U . . .
C5A C 0.3416(6) 0.1601(5) 0.1118(4) 0.0605(17) Uani 1 1 d . U . . .
H5A H 0.3611 0.1088 0.0736 0.073 Uiso 1 1 calc R U . . .
C6A C 0.2177(5) 0.1929(4) 0.1735(4) 0.0467(14) Uani 1 1 d . U . . .
H6A H 0.1555 0.1625 0.1769 0.056 Uiso 1 1 calc R U . . .
C7A C 0.2537(4) 0.4051(4) 0.2765(3) 0.0303(11) Uani 1 1 d . U . . .
C8A C 0.3235(4) 0.4822(4) 0.2423(3) 0.0341(11) Uani 1 1 d . U . . .
C9A C 0.3397(4) 0.5329(4) 0.3102(3) 0.0340(11) Uani 1 1 d . U . . .
C10A C 0.4125(4) 0.6030(5) 0.2724(4) 0.0417(12) Uani 1 1 d . U . . .
H10A H 0.4287 0.6332 0.3158 0.050 Uiso 1 1 calc R U . . .
C11A C 0.4607(5) 0.6283(5) 0.1725(4) 0.0521(14) Uani 1 1 d . U . . .
H11A H 0.5085 0.6755 0.1491 0.062 Uiso 1 1 calc R U . . .
C12A C 0.4382(5) 0.5836(5) 0.1062(4) 0.0548(15) Uani 1 1 d . U . . .
H12A H 0.4683 0.6027 0.0386 0.066 Uiso 1 1 calc R U . . .
C13A C 0.3733(5) 0.5130(5) 0.1397(4) 0.0459(13) Uani 1 1 d . U . . .
H13A H 0.3603 0.4831 0.0944 0.055 Uiso 1 1 calc R U . . .
O1A O 0.0680(3) 0.2982(3) 0.2878(2) 0.0342(8) Uani 1 1 d . . . . .
O2A O 0.1641(2) 0.4122(2) 0.3576(2) 0.0254(7) Uani 1 1 d . . . . .
O3A O 0.2936(3) 0.5143(3) 0.4068(2) 0.0345(8) Uani 1 1 d . . . . .
C1B C 0.2556(6) 0.1465(4) 0.7319(5) 0.0531(16) Uani 1 1 d . U . . .
C2B C 0.2036(6) 0.2201(4) 0.7999(4) 0.0454(14) Uani 1 1 d . U . . .
C3B C 0.2807(6) 0.2190(4) 0.8597(4) 0.0491(15) Uani 1 1 d . U . . .
H3B H 0.2474 0.2656 0.9049 0.059 Uiso 1 1 calc R U . . .
C4B C 0.4043(7) 0.1504(5) 0.8529(5) 0.0664(19) Uani 1 1 d . U . . .
H4B H 0.4552 0.1530 0.8904 0.080 Uiso 1 1 calc R U . . .
C5B C 0.4504(8) 0.0781(5) 0.7893(6) 0.077(2) Uani 1 1 d . U . . .
H5B H 0.5320 0.0300 0.7861 0.092 Uiso 1 1 calc R U . . .
C6B C 0.3774(7) 0.0754(5) 0.7296(6) 0.070(2) Uani 1 1 d . U . . .
H6B H 0.4107 0.0254 0.6878 0.084 Uiso 1 1 calc R U . . .
C7B C 0.0747(5) 0.2963(4) 0.8069(4) 0.0380(12) Uani 1 1 d D . . . .
C8B C -0.0139(7) 0.3597(5) 0.8976(4) 0.0313(12) Uani 0.5 1 d DG U P A 1
C9B C -0.0344(7) 0.3092(4) 0.9944(5) 0.0345(11) Uani 0.5 1 d G U P A 1
C10B C -0.1061(7) 0.3661(5) 1.0717(3) 0.0343(12) Uani 0.5 1 d G U P A 1
H10B H -0.1198 0.3323 1.1366 0.041 Uiso 0.5 1 calc R U P A 1
C11B C -0.1571(6) 0.4736(5) 1.0522(4) 0.0335(13) Uani 0.5 1 d G U P A 1
H11B H -0.2051 0.5116 1.1039 0.040 Uiso 0.5 1 calc R U P A 1
C12B C -0.1366(7) 0.5241(4) 0.9553(4) 0.0314(12) Uani 0.5 1 d G U P A 1
H12B H -0.1708 0.5960 0.9422 0.038 Uiso 0.5 1 calc R U P A 1
C13B C -0.0650(8) 0.4672(5) 0.8780(3) 0.0316(12) Uani 0.5 1 d G U P A 1
H13B H -0.0512 0.5010 0.8132 0.038 Uiso 0.5 1 calc R U P A 1
O3B O 0.0121(8) 0.2061(6) 1.0157(5) 0.0359(15) Uani 0.5 1 d . U P A 1
C8C C 0.0125(7) 0.3303(5) 0.8975(4) 0.0318(12) Uani 0.5 1 d DG U P A 2
C9C C 0.0091(7) 0.2690(4) 0.9896(5) 0.0355(12) Uani 0.5 1 d DG U P A 2
C10C C -0.0682(7) 0.3117(5) 1.0746(3) 0.0379(13) Uani 0.5 1 d G U P A 2
H10C H -0.0705 0.2707 1.1362 0.045 Uiso 0.5 1 calc R U P A 2
C11C C -0.1421(6) 0.4157(5) 1.0676(4) 0.0359(12) Uani 0.5 1 d G U P A 2
H11C H -0.1938 0.4443 1.1245 0.043 Uiso 0.5 1 calc R U P A 2
C12C C -0.1386(7) 0.4770(4) 0.9756(4) 0.0345(12) Uani 0.5 1 d G U P A 2
H12C H -0.1881 0.5466 0.9709 0.041 Uiso 0.5 1 calc R U P A 2
C13C C -0.0613(7) 0.4343(5) 0.8905(3) 0.0315(12) Uani 0.5 1 d G U P A 2
H13C H -0.0591 0.4753 0.8290 0.038 Uiso 0.5 1 calc R U P A 2
O3C O 0.0755(7) 0.1640(5) 0.9919(5) 0.0399(18) Uani 0.5 1 d D . P A 2
O1B O 0.1922(4) 0.1437(3) 0.6714(3) 0.0519(11) Uani 1 1 d . U . . .
O2B O 0.0239(3) 0.3239(3) 0.7362(2) 0.0337(8) Uani 1 1 d . U . . .
C14 C -0.1224(5) 0.2090(4) 0.5812(4) 0.0440(13) Uani 1 1 d . . . . .
C15 C -0.2145(6) 0.1455(5) 0.6233(5) 0.0594(17) Uani 1 1 d . . . . .
H15A H -0.2641 0.1552 0.5776 0.089 Uiso 1 1 calc R U . . .
H15B H -0.2719 0.1671 0.6845 0.089 Uiso 1 1 calc R U . . .
H15C H -0.1667 0.0733 0.6348 0.089 Uiso 1 1 calc R U . . .
C16 C -0.1962(4) 0.4878(4) 0.3277(3) 0.0270(10) Uani 1 1 d . . . . .
H16A H -0.1402 0.4710 0.2636 0.032 Uiso 1 1 calc R U . . .
H16B H -0.2400 0.5621 0.3204 0.032 Uiso 1 1 calc R U . . .
C17 C -0.2950(5) 0.4300(4) 0.3613(4) 0.0411(13) Uani 1 1 d . . . . .
H17A H -0.2518 0.3566 0.3647 0.062 Uiso 1 1 calc R U . . .
H17B H -0.3472 0.4513 0.3153 0.062 Uiso 1 1 calc R U . . .
H17C H -0.3493 0.4452 0.4255 0.062 Uiso 1 1 calc R U . . .
C18 C 0.3701(4) 0.2791(4) 0.5103(4) 0.0432(14) Uani 1 1 d . . . . .
H18A H 0.3909 0.2978 0.4391 0.052 Uiso 1 1 calc R U . . .
H18B H 0.3813 0.2048 0.5258 0.052 Uiso 1 1 calc R U . . .
C19 C 0.4600(4) 0.3045(5) 0.5505(5) 0.0504(16) Uani 1 1 d . . . . .
H19A H 0.4470 0.3782 0.5368 0.076 Uiso 1 1 calc R U . . .
H19B H 0.5482 0.2690 0.5198 0.076 Uiso 1 1 calc R U . . .
H19C H 0.4424 0.2824 0.6206 0.076 Uiso 1 1 calc R U . . .
C20A C 0.1735(9) 0.1098(5) 0.4631(8) 0.0405(18) Uani 0.75 1 d D U P B 1
H20A H 0.1382 0.1074 0.4114 0.049 Uiso 0.75 1 calc R U P B 1
H20B H 0.1329 0.0732 0.5245 0.049 Uiso 0.75 1 calc R U P B 1
C21A C 0.3178(9) 0.0607(12) 0.4374(10) 0.062(4) Uani 0.75 1 d D U P B 1
H21A H 0.3375 -0.0106 0.4299 0.093 Uiso 0.75 1 calc R U P B 1
H21B H 0.3567 0.0976 0.3765 0.093 Uiso 0.75 1 calc R U P B 1
H21C H 0.3514 0.0636 0.4891 0.093 Uiso 0.75 1 calc R U P B 1
C20B C 0.204(2) 0.1155(13) 0.441(2) 0.038(5) Uani 0.25 1 d D U P B 2
H20C H 0.1660 0.1184 0.3888 0.045 Uiso 0.25 1 calc R U P B 2
H20D H 0.1754 0.0655 0.4956 0.045 Uiso 0.25 1 calc R U P B 2
C21B C 0.349(2) 0.072(4) 0.403(3) 0.048(6) Uani 0.25 1 d D U P B 2
H21D H 0.3690 0.0051 0.3844 0.072 Uiso 0.25 1 calc R U P B 2
H21E H 0.3798 0.1183 0.3465 0.072 Uiso 0.25 1 calc R U P B 2
H21F H 0.3893 0.0651 0.4538 0.072 Uiso 0.25 1 calc R U P B 2
O4 O 0.0047(2) 0.4009(2) 0.5305(2) 0.0195(6) Uani 1 1 d . . . . .
O5 O -0.1095(3) 0.2514(3) 0.4923(3) 0.0372(8) Uani 1 1 d . . . . .
O6 O -0.0623(4) 0.2149(3) 0.6388(3) 0.0432(9) Uani 1 1 d . . . . .
O7 O -0.1185(2) 0.4622(2) 0.3962(2) 0.0208(6) Uani 1 1 d . . . . .
O8 O 0.2371(3) 0.3353(2) 0.5529(2) 0.0273(7) Uani 1 1 d . . . . .
O9 O 0.1498(3) 0.2162(2) 0.4733(3) 0.0375(8) Uani 1 1 d D . . . .

loop_
_atom_site_aniso_label
_atom_site_aniso_U_11
_atom_site_aniso_U_22
_atom_site_aniso_U_33
_atom_site_aniso_U_23
_atom_site_aniso_U_13
_atom_site_aniso_U_12
Fe1 0.0285(3) 0.0280(4) 0.0186(4) -0.0050(3) -0.0119(3) -0.0063(3)
Fe2 0.0455(4) 0.0262(4) 0.0292(4) 0.0037(3) -0.0265(3) -0.0121(3)
Fe3 0.0189(3) 0.0308(4) 0.0082(3) -0.0036(2) -0.0024(2) -0.0082(2)
C1A 0.039(2) 0.047(3) 0.020(2) -0.015(2) -0.020(2) 0.010(2)
C2A 0.029(2) 0.050(3) 0.018(2) -0.015(2) -0.0090(18) 0.012(2)
C3A 0.041(3) 0.072(4) 0.027(3) -0.021(3) -0.009(2) 0.013(2)
C4A 0.053(3) 0.074(4) 0.035(3) -0.030(3) -0.012(2) 0.020(3)
C5A 0.067(3) 0.064(3) 0.038(3) -0.029(3) -0.026(3) 0.020(3)
C6A 0.060(3) 0.044(3) 0.033(3) -0.016(2) -0.032(2) 0.013(2)
C7A 0.023(2) 0.053(3) 0.012(2) -0.009(2) -0.0068(17) -0.0036(19)
C8A 0.021(2) 0.064(3) 0.013(2) -0.006(2) -0.0012(17) -0.0102(19)
C9A 0.020(2) 0.064(3) 0.018(2) -0.005(2) -0.0014(17) -0.016(2)
C10A 0.029(2) 0.073(3) 0.024(3) -0.003(2) -0.003(2) -0.022(2)
C11A 0.035(3) 0.087(4) 0.031(3) 0.002(3) 0.002(2) -0.032(3)
C12A 0.040(3) 0.098(4) 0.018(3) -0.002(3) 0.005(2) -0.026(3)
C13A 0.032(2) 0.088(4) 0.013(2) -0.011(3) 0.0020(19) -0.017(2)
O1A 0.0314(17) 0.047(2) 0.0274(19) -0.0183(16) -0.0157(14) 0.0005(14)
O2A 0.0207(14) 0.0437(19) 0.0113(16) -0.0100(14) -0.0002(12) -0.0086(13)
O3A 0.0256(16) 0.069(2) 0.0142(17) -0.0066(16) -0.0005(13) -0.0240(15)
C1B 0.088(4) 0.034(3) 0.059(4) 0.009(3) -0.058(3) -0.021(3)
C2B 0.076(4) 0.035(3) 0.044(3) 0.010(2) -0.046(3) -0.022(3)
C3B 0.084(4) 0.033(3) 0.048(3) 0.006(2) -0.050(3) -0.018(3)
C4B 0.102(5) 0.044(3) 0.080(5) -0.001(3) -0.078(4) -0.011(3)
C5B 0.105(5) 0.045(4) 0.100(5) -0.007(4) -0.084(4) 0.002(3)
C6B 0.110(5) 0.032(3) 0.088(5) -0.010(3) -0.075(4) 0.000(3)
C7B 0.066(3) 0.043(3) 0.020(3) 0.018(2) -0.024(2) -0.038(3)
C8B 0.0364(18) 0.037(2) 0.0192(16) 0.0059(18) -0.0150(15) -0.0093(18)
C9B 0.0388(18) 0.037(2) 0.0215(15) 0.0061(17) -0.0133(15) -0.0063(17)
C10B 0.0394(18) 0.036(2) 0.0199(16) 0.0057(18) -0.0125(15) -0.0052(17)
C11B 0.0396(18) 0.036(2) 0.0192(18) 0.0059(19) -0.0124(16) -0.0069(19)
C12B 0.0371(17) 0.036(2) 0.0177(17) 0.0059(18) -0.0133(15) -0.0081(18)
C13B 0.0371(17) 0.037(2) 0.0186(16) 0.0055(17) -0.0141(15) -0.0088(18)
O3B 0.046(3) 0.031(3) 0.023(3) -0.002(2) -0.010(2) -0.003(3)
C8C 0.0365(19) 0.038(2) 0.0190(17) 0.0063(18) -0.0151(16) -0.0085(18)
C9C 0.0391(19) 0.039(2) 0.0213(17) 0.0071(19) -0.0131(16) -0.0059(19)
C10C 0.040(2) 0.040(2) 0.0223(18) 0.008(2) -0.0115(17) -0.0041(19)
C11C 0.0401(18) 0.039(2) 0.0199(16) 0.0060(18) -0.0117(15) -0.0051(18)
C12C 0.0394(17) 0.039(2) 0.0186(16) 0.0065(18) -0.0128(15) -0.0061(18)
C13C 0.0369(18) 0.038(2) 0.0172(17) 0.0062(18) -0.0142(16) -0.0092(19)
O3C 0.039(4) 0.049(5) 0.021(4) 0.007(3) -0.004(3) -0.011(4)
O1B 0.089(3) 0.0286(19) 0.061(3) 0.0060(17) -0.064(2) -0.0142(18)
O2B 0.0500(19) 0.0382(19) 0.0217(18) 0.0107(14) -0.0212(15) -0.0230(15)
C14 0.066(3) 0.036(3) 0.043(4) 0.007(3) -0.029(3) -0.027(3)
C15 0.091(4) 0.072(4) 0.041(4) 0.019(3) -0.032(3) -0.060(4)
C16 0.027(2) 0.038(3) 0.017(2) -0.008(2) -0.0105(18) -0.0042(19)
C17 0.040(3) 0.046(3) 0.048(4) -0.006(3) -0.026(2) -0.013(2)
C18 0.035(3) 0.053(3) 0.041(3) -0.022(3) -0.020(2) 0.007(2)
C19 0.026(2) 0.060(4) 0.065(4) -0.028(3) -0.014(2) 0.003(2)
C20A 0.050(4) 0.031(3) 0.055(5) -0.013(3) -0.038(3) -0.002(3)
C21A 0.071(6) 0.039(5) 0.091(10) -0.031(7) -0.050(6) 0.008(5)
C20B 0.043(7) 0.032(6) 0.043(7) -0.006(5) -0.019(5) -0.010(5)
C21B 0.049(9) 0.036(8) 0.066(13) -0.015(9) -0.030(8) -0.002(8)
O4 0.0231(14) 0.0261(16) 0.0111(15) 0.0003(12) -0.0088(11) -0.0077(12)
O5 0.057(2) 0.038(2) 0.032(2) 0.0071(16) -0.0276(17) -0.0258(17)
O6 0.074(2) 0.042(2) 0.033(2) 0.0168(16) -0.0366(19) -0.0349(18)
O7 0.0233(14) 0.0292(16) 0.0106(15) -0.0016(12) -0.0076(11) -0.0067(12)
O8 0.0275(15) 0.0277(17) 0.0281(18) -0.0114(14) -0.0139(13) 0.0009(12)
O9 0.052(2) 0.0232(17) 0.049(2) -0.0105(16) -0.0376(17) 0.0015(14)

loop_
_atom_type_symbol
_atom_type_description
_atom_type_scat_dispersion_real
_atom_type_scat_dispersion_imag
_atom_type_scat_source
C C 0.0033 0.0016 'International Tables Vol C Tables 4.2.6.8 and 6.1.1.4'
H H 0.0000 0.0000 'International Tables Vol C Tables 4.2.6.8 and 6.1.1.4'
O O 0.0106 0.0060 'International Tables Vol C Tables 4.2.6.8 and 6.1.1.4'
Fe Fe 0.3463 0.8444 'International Tables Vol C Tables 4.2.6.8 and 6.1.1.4'

loop_
_geom_angle_atom_site_label_1
_geom_angle_atom_site_label_2
_geom_angle_atom_site_label_3
_geom_angle
_geom_angle_site_symmetry_1
_geom_angle_site_symmetry_3
O1A Fe1 O7 97.26(13) . .
O1A Fe1 O9 98.82(14) . .
O7 Fe1 O9 163.47(13) . .
O1A Fe1 O5 102.72(14) . .
O7 Fe1 O5 93.49(13) . .
O9 Fe1 O5 86.71(14) . .
O1A Fe1 O4 159.98(14) . .
O7 Fe1 O4 80.22(11) . .
O9 Fe1 O4 83.36(12) . .
O5 Fe1 O4 97.27(13) . .
O1A Fe1 O2A 84.33(13) . .
O7 Fe1 O2A 91.19(12) . .
O9 Fe1 O2A 86.60(13) . .
O5 Fe1 O2A 170.95(12) . .
O4 Fe1 O2A 75.90(11) . .
O1A Fe1 Fe2 141.51(10) . .
O7 Fe1 Fe2 120.76(8) . .
O9 Fe1 Fe2 42.87(10) . .
O5 Fe1 Fe2 82.16(9) . .
O4 Fe1 Fe2 42.66(8) . .
O2A Fe1 Fe2 88.80(8) . .
O1B Fe2 O4 176.15(14) . .
O1B Fe2 O8 95.37(15) . .
O4 Fe2 O8 80.89(12) . .
O1B Fe2 O9 96.55(15) . .
O4 Fe2 O9 84.37(12) . .
O8 Fe2 O9 89.46(14) . .
O1B Fe2 O6 92.52(15) . .
O4 Fe2 O6 91.25(12) . .
O8 Fe2 O6 171.86(13) . .
O9 Fe2 O6 87.63(15) . .
O1B Fe2 O2B 85.85(15) . .
O4 Fe2 O2B 93.49(12) . .
O8 Fe2 O2B 94.20(12) . .
O9 Fe2 O2B 175.42(13) . .
O6 Fe2 O2B 88.37(14) . .
O1B Fe2 Fe1 137.96(11) . .
O4 Fe2 Fe1 43.84(8) . .
O8 Fe2 Fe1 94.30(9) . .
O9 Fe2 Fe1 42.74(9) . .
O6 Fe2 Fe1 78.43(9) . .
O2B Fe2 Fe1 133.99(9) . .
O3A Fe3 O7 98.20(13) . 2_566
O3A Fe3 O8 98.74(14) . .
O7 Fe3 O8 91.01(12) 2_566 .
O3A Fe3 O4 104.14(14) . 2_566
O7 Fe3 O4 80.49(11) 2_566 2_566
O8 Fe3 O4 156.47(12) . 2_566
O3A Fe3 O4 157.54(13) . .
O7 Fe3 O4 104.20(11) 2_566 .
O8 Fe3 O4 79.45(11) . .
O4 Fe3 O4 81.44(12) 2_566 .
O3A Fe3 O2A 82.86(12) . .
O7 Fe3 O2A 175.48(11) 2_566 .
O8 Fe3 O2A 93.17(12) . .
O4 Fe3 O2A 95.00(11) 2_566 .
O4 Fe3 O2A 74.93(11) . .
O1A C1A C6A 117.6(5) . .
O1A C1A C2A 123.2(4) . .
C6A C1A C2A 119.1(5) . .
C3A C2A C1A 118.2(5) . .
C3A C2A C7A 119.3(5) . .
C1A C2A C7A 122.5(4) . .
C4A C3A C2A 120.8(6) . .
C4A C3A H3A 119.6 . .
C2A C3A H3A 119.6 . .
C5A C4A C3A 120.5(5) . .
C5A C4A H4A 119.7 . .
C3A C4A H4A 119.7 . .
C4A C5A C6A 120.6(6) . .
C4A C5A H5A 119.7 . .
C6A C5A H5A 119.7 . .
C5A C6A C1A 120.7(6) . .
C5A C6A H6A 119.6 . .
C1A C6A H6A 119.6 . .
O2A C7A C8A 118.4(4) . .
O2A C7A C2A 118.8(4) . .
C8A C7A C2A 122.8(4) . .
C13A C8A C9A 117.7(5) . .
C13A C8A C7A 120.9(5) . .
C9A C8A C7A 121.3(4) . .
O3A C9A C10A 118.2(4) . .
O3A C9A C8A 123.6(4) . .
C10A C9A C8A 118.1(4) . .
C11A C10A C9A 121.5(5) . .
C11A C10A H10A 119.2 . .
C9A C10A H10A 119.2 . .
C10A C11A C12A 120.1(5) . .
C10A C11A H11A 119.9 . .
C12A C11A H11A 119.9 . .
C13A C12A C11A 120.1(5) . .
C13A C12A H12A 120.0 . .
C11A C12A H12A 120.0 . .
C12A C13A C8A 122.2(5) . .
C12A C13A H13A 118.9 . .
C8A C13A H13A 118.9 . .
C1A O1A Fe1 126.9(3) . .
C7A O2A Fe1 128.8(3) . .
C7A O2A Fe3 129.7(3) . .
Fe1 O2A Fe3 99.88(11) . .
C9A O3A Fe3 133.1(3) . .
O1B C1B C6B 118.7(6) . .
O1B C1B C2B 122.5(5) . .
C6B C1B C2B 118.8(5) . .
C3B C2B C1B 118.3(5) . .
C3B C2B C7B 120.3(5) . .
C1B C2B C7B 121.4(4) . .
C4B C3B C2B 121.8(5) . .
C4B C3B H3B 119.1 . .
C2B C3B H3B 119.1 . .
C5B C4B C3B 118.7(5) . .
C5B C4B H4B 120.6 . .
C3B C4B H4B 120.6 . .
C4B C5B C6B 121.5(6) . .
C4B C5B H5B 119.3 . .
C6B C5B H5B 119.3 . .
C1B C6B C5B 120.8(6) . .
C1B C6B H6B 119.6 . .
C5B C6B H6B 119.6 . .
O2B C7B C8C 123.2(5) . .
O2B C7B C2B 121.2(5) . .
C8C C7B C2B 115.5(5) . .
O2B C7B C8B 111.6(5) . .
C2B C7B C8B 127.0(5) . .
C9B C8B C13B 120.0 . .
C9B C8B C7B 121.0(4) . .
C13B C8B C7B 118.9(4) . .
O3B C9B C10B 118.5(5) . .
O3B C9B C8B 121.5(5) . .
C10B C9B C8B 120.0 . .
C11B C10B C9B 120.0 . .
C11B C10B H10B 120.0 . .
C9B C10B H10B 120.0 . .
C10B C11B C12B 120.0 . .
C10B C11B H11B 120.0 . .
C12B C11B H11B 120.0 . .
C13B C12B C11B 120.0 . .
C13B C12B H12B 120.0 . .
C11B C12B H12B 120.0 . .
C12B C13B C8B 120.0 . .
C12B C13B H13B 120.0 . .
C8B C13B H13B 120.0 . .
C7B C8C C9C 126.3(5) . .
C7B C8C C13C 113.5(5) . .
C9C C8C C13C 120.0 . .
O3C C9C C10C 122.2(5) . .
O3C C9C C8C 117.6(5) . .
C10C C9C C8C 120.0 . .
C9C C10C C11C 120.0 . .
C9C C10C H10C 120.0 . .
C11C C10C H10C 120.0 . .
C12C C11C C10C 120.0 . .
C12C C11C H11C 120.0 . .
C10C C11C H11C 120.0 . .
C11C C12C C13C 120.0 . .
C11C C12C H12C 120.0 . .
C13C C12C H12C 120.0 . .
C12C C13C C8C 120.0 . .
C12C C13C H13C 120.0 . .
C8C C13C H13C 120.0 . .
C1B O1B Fe2 122.5(3) . .
C7B O2B Fe2 127.7(4) . .
O5 C14 O6 125.4(5) . .
O5 C14 C15 118.1(5) . .
O6 C14 C15 116.5(5) . .
C14 C15 H15A 109.5 . .
C14 C15 H15B 109.5 . .
H15A C15 H15B 109.5 . .
C14 C15 H15C 109.5 . .
H15A C15 H15C 109.5 . .
H15B C15 H15C 109.5 . .
O7 C16 C17 111.9(4) . .
O7 C16 H16A 109.2 . .
C17 C16 H16A 109.2 . .
O7 C16 H16B 109.2 . .
C17 C16 H16B 109.2 . .
H16A C16 H16B 107.9 . .
C16 C17 H17A 109.5 . .
C16 C17 H17B 109.5 . .
H17A C17 H17B 109.5 . .
C16 C17 H17C 109.5 . .
H17A C17 H17C 109.5 . .
H17B C17 H17C 109.5 . .
O8 C18 C19 110.1(4) . .
O8 C18 H18A 109.6 . .
C19 C18 H18A 109.6 . .
O8 C18 H18B 109.6 . .
C19 C18 H18B 109.6 . .
H18A C18 H18B 108.1 . .
C18 C19 H19A 109.5 . .
C18 C19 H19B 109.5 . .
H19A C19 H19B 109.5 . .
C18 C19 H19C 109.5 . .
H19A C19 H19C 109.5 . .
H19B C19 H19C 109.5 . .
O9 C20A C21A 107.0(9) . .
O9 C20A H20A 110.3 . .
C21A C20A H20A 110.3 . .
O9 C20A H20B 110.3 . .
C21A C20A H20B 110.3 . .
H20A C20A H20B 108.6 . .
C20A C21A H21A 109.5 . .
C20A C21A H21B 109.5 . .
H21A C21A H21B 109.5 . .
C20A C21A H21C 109.5 . .
H21A C21A H21C 109.5 . .
H21B C21A H21C 109.5 . .
O9 C20B C21B 120(3) . .
O9 C20B H20C 107.4 . .
C21B C20B H20C 107.4 . .
O9 C20B H20D 107.4 . .
C21B C20B H20D 107.4 . .
H20C C20B H20D 106.9 . .
C20B C21B H21D 109.5 . .
C20B C21B H21E 109.5 . .
H21D C21B H21E 109.5 . .
C20B C21B H21F 109.5 . .
H21D C21B H21F 109.5 . .
H21E C21B H21F 109.5 . .
Fe2 O4 Fe3 155.24(16) . 2_566
Fe2 O4 Fe1 93.49(12) . .
Fe3 O4 Fe1 97.35(11) 2_566 .
Fe2 O4 Fe3 98.80(11) . .
Fe3 O4 Fe3 98.56(12) 2_566 .
Fe1 O4 Fe3 109.11(13) . .
C14 O5 Fe1 125.1(3) . .
C14 O6 Fe2 127.9(4) . .
C16 O7 Fe1 126.8(3) . .
C16 O7 Fe3 130.1(2) . 2_566
Fe1 O7 Fe3 101.56(12) . 2_566
C18 O8 Fe3 122.6(3) . .
C18 O8 Fe2 122.4(3) . .
Fe3 O8 Fe2 100.59(12) . .
C20A O9 Fe1 121.4(5) . .
C20B O9 Fe1 122.7(17) . .
C20A O9 Fe2 124.5(5) . .
C20B O9 Fe2 135.8(14) . .
Fe1 O9 Fe2 94.38(13) . .

loop_
_geom_bond_atom_site_label_1
_geom_bond_atom_site_label_2
_geom_bond_distance
_geom_bond_site_symmetry_2
Fe1 O1A 1.899(3) .
Fe1 O7 1.953(3) .
Fe1 O9 1.994(3) .
Fe1 O5 2.024(3) .
Fe1 O4 2.033(3) .
Fe1 O2A 2.161(3) .
Fe1 Fe2 2.9290(9) .
Fe2 O1B 1.930(3) .
Fe2 O4 1.989(3) .
Fe2 O8 1.997(3) .
Fe2 O9 1.999(3) .
Fe2 O6 2.051(3) .
Fe2 O2B 2.070(3) .
Fe3 O3A 1.901(3) .
Fe3 O7 1.966(3) 2_566
Fe3 O8 1.992(3) .
Fe3 O4 2.010(3) 2_566
Fe3 O4 2.053(3) .
Fe3 O2A 2.187(3) .
C1A O1A 1.303(6) .
C1A C6A 1.411(7) .
C1A C2A 1.434(7) .
C2A C3A 1.423(7) .
C2A C7A 1.459(7) .
C3A C4A 1.391(8) .
C3A H3A 0.9300 .
C4A C5A 1.378(9) .
C4A H4A 0.9300 .
C5A C6A 1.391(8) .
C5A H5A 0.9300 .
C6A H6A 0.9300 .
C7A O2A 1.282(5) .
C7A C8A 1.454(7) .
C8A C13A 1.423(7) .
C8A C9A 1.430(7) .
C9A O3A 1.318(5) .
C9A C10A 1.398(7) .
C10A C11A 1.374(7) .
C10A H10A 0.9300 .
C11A C12A 1.391(8) .
C11A H11A 0.9300 .
C12A C13A 1.339(8) .
C12A H12A 0.9300 .
C13A H13A 0.9300 .
C1B O1B 1.319(6) .
C1B C6B 1.388(8) .
C1B C2B 1.432(8) .
C2B C3B 1.415(7) .
C2B C7B 1.468(8) .
C3B C4B 1.384(8) .
C3B H3B 0.9300 .
C4B C5B 1.379(9) .
C4B H4B 0.9300 .
C5B C6B 1.394(8) .
C5B H5B 0.9300 .
C6B H6B 0.9300 .
C7B O2B 1.250(5) .
C7B C8C 1.383(7) .
C7B C8B 1.613(7) .
C8B C9B 1.3900 .
C8B C13B 1.3900 .
C9B O3B 1.334(9) .
C9B C10B 1.3900 .
C10B C11B 1.3900 .
C10B H10B 0.9300 .
C11B C12B 1.3900 .
C11B H11B 0.9300 .
C12B C13B 1.3900 .
C12B H12B 0.9300 .
C13B H13B 0.9300 .
C8C C9C 1.3900 .
C8C C13C 1.3900 .
C9C O3C 1.383(7) .
C9C C10C 1.3900 .
C10C C11C 1.3900 .
C10C H10C 0.9300 .
C11C C12C 1.3900 .
C11C H11C 0.9300 .
C12C C13C 1.3900 .
C12C H12C 0.9300 .
C13C H13C 0.9300 .
C14 O5 1.261(6) .
C14 O6 1.271(6) .
C14 C15 1.495(7) .
C15 H15A 0.9600 .
C15 H15B 0.9600 .
C15 H15C 0.9600 .
C16 O7 1.438(5) .
C16 C17 1.500(6) .
C16 H16A 0.9700 .
C16 H16B 0.9700 .
C17 H17A 0.9600 .
C17 H17B 0.9600 .
C17 H17C 0.9600 .
C18 O8 1.446(5) .
C18 C19 1.504(7) .
C18 H18A 0.9700 .
C18 H18B 0.9700 .
C19 H19A 0.9600 .
C19 H19B 0.9600 .
C19 H19C 0.9600 .
C20A O9 1.441(6) .
C20A C21A 1.502(10) .
C20A H20A 0.9700 .
C20A H20B 0.9700 .
C21A H21A 0.9600 .
C21A H21B 0.9600 .
C21A H21C 0.9600 .
C20B O9 1.444(10) .
C20B C21B 1.503(12) .
C20B H20C 0.9700 .
C20B H20D 0.9700 .
C21B H21D 0.9600 .
C21B H21E 0.9600 .
C21B H21F 0.9600 .
O4 Fe3 2.010(3) 2_566
O7 Fe3 1.966(3) 2_566
